data_2103252
loop_
_publ_author_name
'Nassimbeni, Luigi R.'
'Su, Hong'

_publ_section_title
;
 Inclusion compounds of a diol host with xylidines: controlled
 stoichiometries
;
_journal_issue 2
_journal_name_full 'Acta Crystallographica Section B'
_journal_page_first 251
_journal_page_last 259
_journal_paper_doi 10.1107/S010876810101881X
_journal_volume 58
_journal_year 2002
_chemical_formula_moiety 'C18 H20 O2/0.5(C8 H11 N1)/H2 O1'
_chemical_formula_sum 'C22 H27.5 N0.5 O3'
_chemical_formula_weight 346.95
_chemical_melting_point
;359.35K, 392.75K and 403.35K for guests release onset temp. and
463.15K for host melting
;
_chemical_name_common DHPC.0.5(34X).water
_chemical_name_systematic
;
  1,1'-bis-(4-hydroxyphenyl)cyclohexane and 3,4-xylidine, water
;
_space_group_IT_number 2
_symmetry_cell_setting triclinic
_symmetry_space_group_name_Hall '-P 1'
_symmetry_space_group_name_H-M 'P -1'
_atom_sites_solution_hydrogens geom
_atom_sites_solution_primary direct
_atom_sites_solution_secondary difmap
_audit_creation_method SHELXL-97
_cell_angle_alpha 106.510(4)
_cell_angle_beta 99.895(3)
_cell_angle_gamma 102.559(2)
_cell_formula_units_Z 4
_cell_length_a 10.8979(5)
_cell_length_b 12.5017(7)
_cell_length_c 15.1701(7)
_cell_volume 1872.93(17)
_computing_cell_refinement 'DENZO-SMN (Otwinowski & Minor, 1997)'
_computing_data_collection 'COLLECT (2000)'
_computing_data_reduction 'DENZO-SMN (Otwinowski & Minor, 1997)'
_computing_publication_material 'SHELXL-97 (Sheldrick, 1997)'
_computing_structure_refinement 'SHELXL-97 (Sheldrick, 1997)'
_computing_structure_solution 'SHELXS-97 (Sheldrick, 1990)'
_diffrn_ambient_temperature 173(2)
_diffrn_measured_fraction_theta_full 0.971
_diffrn_measured_fraction_theta_max 0.971
_diffrn_measurement_device_type 'Nonius Kappa CCD diffractometer'
_diffrn_measurement_method '1\% \f scans and \w scans'
_diffrn_radiation_monochromator graphite
_diffrn_radiation_source 'fine-focus sealed tube'
_diffrn_radiation_type MoK\a
_diffrn_radiation_wavelength 0.71069
_diffrn_reflns_av_R_equivalents 0.0215
_diffrn_reflns_av_sigmaI/netI 0.0608
_diffrn_reflns_limit_h_max 11
_diffrn_reflns_limit_h_min -13
_diffrn_reflns_limit_k_max 15
_diffrn_reflns_limit_k_min -11
_diffrn_reflns_limit_l_max 15
_diffrn_reflns_limit_l_min -18
_diffrn_reflns_number 10118
_diffrn_reflns_theta_full 25.42
_diffrn_reflns_theta_max 25.42
_diffrn_reflns_theta_min 2.63
_exptl_absorpt_coefficient_mu 0.081
_exptl_absorpt_correction_T_max 0.9841
_exptl_absorpt_correction_T_min 0.9762
_exptl_absorpt_correction_type none
_exptl_crystal_colour colourless
_exptl_crystal_density_diffrn 1.230
_exptl_crystal_density_meas ?
_exptl_crystal_density_method 'not measured'
_exptl_crystal_description prism
_exptl_crystal_F_000 748
_exptl_crystal_size_max 0.30
_exptl_crystal_size_mid 0.30
_exptl_crystal_size_min 0.20
_refine_diff_density_max 0.379
_refine_diff_density_min -0.364
_refine_ls_extinction_coef 0.0027(6)
_refine_ls_extinction_expression Fc^*^=kFc[1+0.001xFc^2^\l^3^/sin(2\q)]^-1/4^
_refine_ls_extinction_method SHELXL
_refine_ls_goodness_of_fit_ref 1.031
_refine_ls_hydrogen_treatment mixed
_refine_ls_matrix_type full
_refine_ls_number_parameters 497
_refine_ls_number_reflns 6720
_refine_ls_number_restraints 22
_refine_ls_restrained_S_all 1.030
_refine_ls_R_factor_all 0.1311
_refine_ls_R_factor_gt 0.0654
_refine_ls_shift/su_max 0.000
_refine_ls_shift/su_mean 0.000
_refine_ls_structure_factor_coef Fsqd
_refine_ls_weighting_details 'calc w=1/[\s^2^(Fo^2^)+(0.0322P)^2^+2.1868P] where P=(Fo^2^+2Fc^2^)/3'
_refine_ls_weighting_scheme calc
_refine_ls_wR_factor_gt 0.1232
_refine_ls_wR_factor_ref 0.1487
_reflns_number_gt 3621
_reflns_number_total 6720
_reflns_threshold_expression >2sigma(I)
_cod_data_source_file an0588.cif
_cod_data_source_block dc34x0.5
_cod_depositor_comments
;
The following automatic conversions were performed:
'_symmetry_cell_setting' value 'Triclinic' changed to 'triclinic'
according to '/home/saulius/struct/CIF-dictionaries/cif_core.dic'
dictionary named 'cif_core.dic' version 2.4.1 from 2010-06-29.

Automatic conversion script
Id: cif_fix_enum 1527 2010-12-29 10:47:43Z saulius 

The following automatic conversions were performed:

'_symmetry_cell_setting' value 'Triclinic' changed to 'triclinic'
according to /home/saulius/struct/CIF-dictionaries/cif_core.dic
dictionary named 'cif_core.dic' version 2.4.1 from 2010-06-29.

Automatic conversion script
Id: cif_fix_values 1715 2011-07-08 13:25:40Z adriana 

The following automatic conversions were performed:

'_exptl_crystal_density_meas' value 'N/A' was changed to '?' - the
value is perceived as not measured.

Automatic conversion script
Id: cif_fix_values 3008 2015-01-20 13:52:24Z robertas 
;
_cod_original_cell_volume 1872.93(16)
_cod_original_sg_symbol_H-M P-1
_cod_original_formula_sum 'C22 H27.50 N0.50 O3'
_cod_database_code 2103252

loop_
_symmetry_equiv_pos_as_xyz
'x, y, z'
'-x, -y, -z'

loop_
_atom_site_label
_atom_site_fract_x
_atom_site_fract_y
_atom_site_fract_z
_atom_site_U_iso_or_equiv
_atom_site_adp_type
_atom_site_calc_flag
_atom_site_refinement_flags
_atom_site_occupancy
_atom_site_type_symbol
O1Y 1.1341(2) 0.1345(2) 0.17979(15) 0.0331(6) Uani d D 1 O
O2Y 0.2774(2) -0.01417(19) 0.13813(14) 0.0324(6) Uani d D 1 O
O1X 0.2661(2) 0.47495(19) 0.14053(14) 0.0338(6) Uani d D 1 O
C1Y 0.7649(3) 0.0817(2) 0.40287(19) 0.0187(7) Uani d . 1 C
C1X 0.7598(3) 0.5796(2) 0.39954(19) 0.0179(6) Uani d . 1 C
C13Y 0.6303(3) 0.0577(2) 0.33582(18) 0.0179(7) Uani d . 1 C
C7X 0.6247(3) 0.5543(2) 0.33376(18) 0.0182(7) Uani d . 1 C
C8X 0.5668(3) 0.4450(2) 0.26438(19) 0.0216(7) Uani d . 1 C
H8X 0.6104 0.3865 0.2607 0.026 Uiso calc R 1 H
C10X 0.3837(3) 0.5035(3) 0.20438(19) 0.0221(7) Uani d . 1 C
C11X 0.4390(3) 0.6137(3) 0.2710(2) 0.0247(7) Uani d . 1 C
H11X 0.3961 0.6726 0.2730 0.030 Uiso calc R 1 H
C10Y 1.0443(3) 0.1216(3) 0.2325(2) 0.0227(7) Uani d . 1 C
C17Y 0.4481(3) 0.1202(3) 0.27271(19) 0.0226(7) Uani d . 1 C
H17Y 0.4059 0.1795 0.2753 0.027 Uiso calc R 1 H
C9X 0.4482(3) 0.4188(3) 0.20090(19) 0.0244(7) Uani d . 1 C
H9X 0.4111 0.3432 0.1552 0.029 Uiso calc R 1 H
C6Y 0.8004(3) 0.1951(2) 0.48859(19) 0.0211(7) Uani d . 1 C
H6Y2 0.8918 0.2116 0.5233 0.025 Uiso calc R 1 H
H6Y1 0.7942 0.2601 0.4647 0.025 Uiso calc R 1 H
C8Y 0.9482(3) 0.0229(2) 0.32947(19) 0.0214(7) Uani d . 1 C
H8Y 0.9445 -0.0356 0.3582 0.026 Uiso calc R 1 H
C17X 1.0334(3) 0.5357(3) 0.2726(2) 0.0251(7) Uani d . 1 C
H17X 1.0898 0.4874 0.2652 0.030 Uiso calc R 1 H
C14X 0.8680(3) 0.6740(2) 0.2944(2) 0.0230(7) Uani d . 1 C
H14X 0.8109 0.7218 0.3009 0.028 Uiso calc R 1 H
C7Y 0.8652(3) 0.0929(2) 0.34328(18) 0.0176(6) Uani d . 1 C
C9Y 1.0365(3) 0.0365(3) 0.2746(2) 0.0259(7) Uani d . 1 C
H9Y 1.0917 -0.0128 0.2660 0.031 Uiso calc R 1 H
C16Y 0.3936(3) 0.0114(3) 0.20444(19) 0.0226(7) Uani d . 1 C
C16X 1.0389(3) 0.6192(3) 0.2290(2) 0.0221(7) Uani d . 1 C
C15Y 0.4564(3) -0.0741(3) 0.20081(19) 0.0231(7) Uani d . 1 C
H15Y 0.4196 -0.1489 0.1538 0.028 Uiso calc R 1 H
C14Y 0.5723(3) -0.0506(2) 0.26543(19) 0.0209(7) Uani d . 1 C
H14Y 0.6143 -0.1103 0.2620 0.025 Uiso calc R 1 H
C5Y 0.7143(3) 0.1911(3) 0.5579(2) 0.0246(7) Uani d . 1 C
H5Y1 0.7464 0.2644 0.6127 0.029 Uiso calc R 1 H
H5Y2 0.6245 0.1849 0.5259 0.029 Uiso calc R 1 H
C12Y 0.8748(3) 0.1774(3) 0.29940(19) 0.0229(7) Uani d . 1 C
H12Y 0.8190 0.2263 0.3071 0.028 Uiso calc R 1 H
C2Y 0.7673(3) -0.0178(2) 0.44374(19) 0.0209(7) Uani d . 1 C
H2Y1 0.7411 -0.0926 0.3907 0.025 Uiso calc R 1 H
H2Y2 0.8572 -0.0063 0.4789 0.025 Uiso calc R 1 H
C18X 0.9448(3) 0.5227(3) 0.3276(2) 0.0241(7) Uani d . 1 C
H18X 0.9422 0.4654 0.3575 0.029 Uiso calc R 1 H
C2X 0.7653(3) 0.4819(2) 0.44222(19) 0.0215(7) Uani d . 1 C
H2X1 0.7401 0.4065 0.3900 0.026 Uiso calc R 1 H
H2X2 0.8557 0.4953 0.4775 0.026 Uiso calc R 1 H
C3X 0.6761(3) 0.4754(3) 0.5091(2) 0.0254(7) Uani d . 1 C
H3X2 0.5851 0.4583 0.4734 0.031 Uiso calc R 1 H
H3X1 0.6826 0.4111 0.5340 0.031 Uiso calc R 1 H
C12X 0.5578(3) 0.6376(3) 0.3348(2) 0.0223(7) Uani d . 1 C
H12X 0.5945 0.7132 0.3806 0.027 Uiso calc R 1 H
C6X 0.7956(3) 0.6937(2) 0.48495(19) 0.0209(7) Uani d . 1 C
H6X1 0.8872 0.7105 0.5195 0.025 Uiso calc R 1 H
H6X2 0.7888 0.7583 0.4607 0.025 Uiso calc R 1 H
C13X 0.8599(3) 0.5912(2) 0.33983(19) 0.0190(7) Uani d . 1 C
C11Y 0.9629(3) 0.1927(3) 0.2449(2) 0.0228(7) Uani d . 1 C
H11Y 0.9674 0.2515 0.2163 0.027 Uiso calc R 1 H
C3Y 0.6771(3) -0.0248(3) 0.5104(2) 0.0268(7) Uani d . 1 C
H3Y2 0.5863 -0.0415 0.4746 0.032 Uiso calc R 1 H
H3Y1 0.6832 -0.0892 0.5351 0.032 Uiso calc R 1 H
C18Y 0.5650(3) 0.1422(2) 0.33750(19) 0.0204(7) Uani d . 1 C
H18Y 0.6016 0.2170 0.3844 0.024 Uiso calc R 1 H
C15X 0.9562(3) 0.6892(3) 0.2403(2) 0.0248(7) Uani d . 1 C
H15X 0.9599 0.7473 0.2110 0.030 Uiso calc R 1 H
C5X 0.7098(3) 0.6897(3) 0.55464(19) 0.0236(7) Uani d . 1 C
H5X2 0.7408 0.7637 0.6087 0.028 Uiso calc R 1 H
H5X1 0.6195 0.6816 0.5225 0.028 Uiso calc R 1 H
C4X 0.7120(3) 0.5888(3) 0.5916(2) 0.0266(7) Uani d . 1 C
H4X1 0.7998 0.6021 0.6312 0.032 Uiso calc R 1 H
H4X2 0.6497 0.5839 0.6317 0.032 Uiso calc R 1 H
C4Y 0.7135(3) 0.0889(3) 0.5931(2) 0.0303(8) Uani d . 1 C
H4Y2 0.6505 0.0843 0.6327 0.036 Uiso calc R 1 H
H4Y1 0.8006 0.1010 0.6332 0.036 Uiso calc R 1 H
C4G 0.6040(4) 0.3300(3) 0.0191(3) 0.0491(11) Uani d . 1 C
C2G 0.4564(4) 0.1540(3) 0.0175(3) 0.0491(11) Uani d . 1 C
H2G 0.4403 0.0874 0.0368 0.059 Uiso calc R 1 H
N1G 0.2260(3) 0.0939(3) -0.0650(2) 0.0654(10) Uani d D 1 N
C3G 0.5808(4) 0.2316(3) 0.0484(2) 0.0442(10) Uani d . 1 C
C5G 0.5015(5) 0.3446(3) -0.0394(3) 0.0544(11) Uani d . 1 C
H5G 0.5177 0.4105 -0.0597 0.065 Uiso calc R 1 H
C6G 0.3767(5) 0.2697(3) -0.0707(3) 0.0594(13) Uani d . 1 C
H6G 0.3087 0.2834 -0.1104 0.071 Uiso calc R 1 H
C1G 0.3564(4) 0.1720(3) -0.0404(3) 0.0459(10) Uani d D 1 C
C7G 0.6829(4) 0.2078(4) 0.1057(3) 0.0627(12) Uani d . 1 C
H7G1 0.6463 0.1435 0.1269 0.094 Uiso calc R 1 H
H7G2 0.7283 0.2773 0.1611 0.094 Uiso calc R 1 H
H7G3 0.7443 0.1864 0.0684 0.094 Uiso calc R 1 H
C8G 0.7396(4) 0.4149(3) 0.0554(3) 0.0689(14) Uani d . 1 C
H8G1 0.7422 0.4783 0.0292 0.103 Uiso calc R 1 H
H8G2 0.8027 0.3741 0.0354 0.103 Uiso calc R 1 H
H8G3 0.7611 0.4468 0.1248 0.103 Uiso calc R 1 H
O2X 1.1278(2) 0.6313(2) 0.17562(15) 0.0331(6) Uani d D 1 O
O2W 0.1109(2) 0.2480(2) 0.05724(18) 0.0510(7) Uani d D 1 O
O1W 0.1062(2) 0.7659(3) 0.0720(2) 0.0710(10) Uani d D 1 O
H1X 0.226(3) 0.539(2) 0.154(3) 0.069(13) Uiso d D 1 H
H2Y 0.229(4) 0.042(3) 0.153(3) 0.103(17) Uiso d D 1 H
H1Y 1.122(4) 0.186(3) 0.143(2) 0.091(15) Uiso d D 1 H
H2X 1.113(4) 0.676(3) 0.135(3) 0.089(15) Uiso d D 1 H
H1W2 0.033(3) 0.758(4) 0.025(3) 0.107 Uiso d D 1 H
H2W1 0.155(4) 0.328(2) 0.097(3) 0.107 Uiso d D 1 H
H1G1 0.202(3) 0.063(3) -0.1348(17) 0.107 Uiso d D 1 H
H1G2 0.257(3) 0.032(3) -0.042(3) 0.107 Uiso d D 1 H
H2W2 0.160(4) 0.203(3) 0.020(3) 0.107 Uiso d D 1 H
H1W1 0.165(4) 0.840(2) 0.090(3) 0.107 Uiso d D 1 H

loop_
_atom_site_aniso_label
_atom_site_aniso_U_11
_atom_site_aniso_U_22
_atom_site_aniso_U_33
_atom_site_aniso_U_12
_atom_site_aniso_U_13
_atom_site_aniso_U_23
O1Y 0.0298(12) 0.0462(15) 0.0425(14) 0.0216(11) 0.0224(11) 0.0274(12)
O2Y 0.0238(12) 0.0381(15) 0.0266(12) 0.0111(11) -0.0059(9) 0.0034(10)
O1X 0.0292(13) 0.0374(15) 0.0296(12) 0.0181(11) -0.0037(10) 0.0032(11)
C1Y 0.0200(15) 0.0168(16) 0.0203(15) 0.0054(13) 0.0040(12) 0.0081(13)
C1X 0.0183(15) 0.0151(16) 0.0212(15) 0.0052(12) 0.0052(12) 0.0067(13)
C13Y 0.0177(15) 0.0202(17) 0.0180(15) 0.0054(13) 0.0078(12) 0.0078(13)
C7X 0.0190(15) 0.0195(17) 0.0181(15) 0.0064(13) 0.0053(12) 0.0083(13)
C8X 0.0243(16) 0.0185(17) 0.0238(16) 0.0114(13) 0.0067(13) 0.0055(13)
C10X 0.0172(16) 0.0319(19) 0.0179(16) 0.0096(14) 0.0031(12) 0.0081(14)
C11X 0.0262(17) 0.0255(19) 0.0269(17) 0.0151(14) 0.0060(13) 0.0099(14)
C10Y 0.0161(16) 0.0269(19) 0.0251(17) 0.0050(14) 0.0055(13) 0.0090(14)
C17Y 0.0255(17) 0.0233(18) 0.0239(16) 0.0142(14) 0.0077(13) 0.0090(14)
C9X 0.0242(17) 0.0246(18) 0.0209(16) 0.0081(14) 0.0027(13) 0.0032(14)
C6Y 0.0221(16) 0.0176(17) 0.0218(16) 0.0041(13) 0.0023(12) 0.0069(13)
C8Y 0.0235(16) 0.0206(17) 0.0230(16) 0.0087(13) 0.0049(13) 0.0104(13)
C17X 0.0231(17) 0.0263(19) 0.0325(18) 0.0153(14) 0.0089(14) 0.0122(15)
C14X 0.0219(16) 0.0204(17) 0.0319(17) 0.0112(13) 0.0087(13) 0.0114(14)
C7Y 0.0156(15) 0.0171(16) 0.0187(15) 0.0054(12) 0.0013(12) 0.0049(13)
C9Y 0.0253(17) 0.0286(19) 0.0310(18) 0.0152(14) 0.0092(14) 0.0139(15)
C16Y 0.0197(16) 0.0310(19) 0.0175(15) 0.0090(14) 0.0037(12) 0.0079(14)
C16X 0.0172(16) 0.0250(18) 0.0264(17) 0.0066(14) 0.0073(13) 0.0105(14)
C15Y 0.0280(17) 0.0193(17) 0.0191(16) 0.0090(14) 0.0072(13) -0.0005(13)
C14Y 0.0217(16) 0.0193(17) 0.0226(16) 0.0111(13) 0.0049(13) 0.0048(13)
C5Y 0.0256(17) 0.0242(18) 0.0210(16) 0.0069(14) 0.0036(13) 0.0047(14)
C12Y 0.0218(16) 0.0218(18) 0.0285(17) 0.0099(13) 0.0081(13) 0.0095(14)
C2Y 0.0224(16) 0.0169(17) 0.0260(16) 0.0081(13) 0.0048(13) 0.0101(13)
C18X 0.0221(16) 0.0254(18) 0.0303(17) 0.0093(14) 0.0076(13) 0.0153(15)
C2X 0.0217(16) 0.0204(17) 0.0223(16) 0.0070(13) 0.0019(12) 0.0080(13)
C3X 0.0290(17) 0.0223(18) 0.0299(17) 0.0074(14) 0.0095(14) 0.0147(14)
C12X 0.0239(16) 0.0175(17) 0.0246(16) 0.0068(13) 0.0068(13) 0.0047(13)
C6X 0.0196(15) 0.0186(17) 0.0238(16) 0.0045(13) 0.0040(12) 0.0074(13)
C13X 0.0167(15) 0.0179(17) 0.0197(15) 0.0020(13) 0.0025(12) 0.0057(13)
C11Y 0.0232(16) 0.0231(18) 0.0269(17) 0.0089(14) 0.0070(13) 0.0132(14)
C3Y 0.0293(18) 0.0265(19) 0.0335(18) 0.0118(15) 0.0112(14) 0.0184(15)
C18Y 0.0241(16) 0.0143(16) 0.0224(16) 0.0067(13) 0.0039(13) 0.0056(13)
C15X 0.0277(17) 0.0201(18) 0.0318(17) 0.0085(14) 0.0107(14) 0.0132(14)
C5X 0.0272(17) 0.0221(18) 0.0200(16) 0.0080(14) 0.0059(13) 0.0041(13)
C4X 0.0290(17) 0.031(2) 0.0238(16) 0.0098(15) 0.0079(13) 0.0136(15)
C4Y 0.0351(19) 0.036(2) 0.0275(17) 0.0144(16) 0.0116(14) 0.0159(16)
C4G 0.081(3) 0.0201(19) 0.043(2) 0.0025(19) 0.047(2) -0.0039(17)
C2G 0.072(3) 0.022(2) 0.051(2) 0.0010(19) 0.046(2) -0.0004(17)
N1G 0.059(2) 0.050(2) 0.059(2) -0.0064(18) 0.0147(18) -0.0070(18)
C3G 0.063(3) 0.044(2) 0.034(2) 0.027(2) 0.0290(18) 0.0068(17)
C5G 0.100(4) 0.031(2) 0.047(2) 0.027(2) 0.042(2) 0.0139(18)
C6G 0.095(3) 0.021(2) 0.059(3) 0.003(2) 0.057(2) -0.0049(18)
C1G 0.051(2) 0.039(2) 0.039(2) 0.0127(19) 0.0185(18) -0.0047(17)
C7G 0.066(3) 0.076(3) 0.053(3) 0.032(2) 0.020(2) 0.019(2)
C8G 0.086(3) 0.045(3) 0.047(2) -0.021(2) 0.040(2) -0.0107(19)
O2X 0.0328(13) 0.0424(15) 0.0436(14) 0.0201(11) 0.0228(11) 0.0287(12)
O2W 0.0360(15) 0.0557(18) 0.0597(18) 0.0026(13) 0.0003(12) 0.0316(14)
O1W 0.0412(17) 0.064(2) 0.100(2) -0.0128(14) -0.0166(15) 0.0573(19)

loop_
_atom_type_symbol
_atom_type_description
_atom_type_scat_dispersion_real
_atom_type_scat_dispersion_imag
_atom_type_scat_source
C C 0.0033 0.0016 'International Tables Vol C Tables 4.2.6.8 and 6.1.1.4'
H H 0.0000 0.0000 'International Tables Vol C Tables 4.2.6.8 and 6.1.1.4'
N N 0.0061 0.0033 'International Tables Vol C Tables 4.2.6.8 and 6.1.1.4'
O O 0.0106 0.0060 'International Tables Vol C Tables 4.2.6.8 and 6.1.1.4'

loop_
_geom_angle_atom_site_label_1
_geom_angle_atom_site_label_2
_geom_angle_atom_site_label_3
_geom_angle
C10Y O1Y H1Y 113(2)
C16Y O2Y H2Y 115(3)
C10X O1X H1X 111(2)
C7Y C1Y C2Y 111.4(2)
C7Y C1Y C6Y 108.9(2)
C2Y C1Y C6Y 106.8(2)
C7Y C1Y C13Y 106.6(2)
C2Y C1Y C13Y 110.5(2)
C6Y C1Y C13Y 112.7(2)
C13X C1X C7X 107.3(2)
C13X C1X C2X 111.3(2)
C7X C1X C2X 110.9(2)
C13X C1X C6X 108.6(2)
C7X C1X C6X 112.7(2)
C2X C1X C6X 106.1(2)
C18Y C13Y C14Y 116.6(2)
C18Y C13Y C1Y 123.2(2)
C14Y C13Y C1Y 120.2(2)
C12X C7X C8X 116.4(2)
C12X C7X C1X 123.5(2)
C8X C7X C1X 119.9(2)
C9X C8X C7X 122.5(3)
C9X C8X H8X 118.8
C7X C8X H8X 118.8
O1X C10X C11X 121.9(3)
O1X C10X C9X 118.3(3)
C11X C10X C9X 119.7(3)
C10X C11X C12X 119.6(3)
C10X C11X H11X 120.2
C12X C11X H11X 120.2
O1Y C10Y C9Y 119.1(3)
O1Y C10Y C11Y 121.4(3)
C9Y C10Y C11Y 119.5(3)
C16Y C17Y C18Y 119.6(3)
C16Y C17Y H17Y 120.2
C18Y C17Y H17Y 120.2
C8X C9X C10X 119.6(3)
C8X C9X H9X 120.2
C10X C9X H9X 120.2
C5Y C6Y C1Y 114.0(2)
C5Y C6Y H6Y2 108.8
C1Y C6Y H6Y2 108.8
C5Y C6Y H6Y1 108.8
C1Y C6Y H6Y1 108.8
H6Y2 C6Y H6Y1 107.7
C9Y C8Y C7Y 121.6(3)
C9Y C8Y H8Y 119.2
C7Y C8Y H8Y 119.2
C16X C17X C18X 119.7(3)
C16X C17X H17X 120.1
C18X C17X H17X 120.1
C15X C14X C13X 122.4(3)
C15X C14X H14X 118.8
C13X C14X H14X 118.8
C8Y C7Y C12Y 116.7(3)
C8Y C7Y C1Y 124.0(2)
C12Y C7Y C1Y 119.2(3)
C10Y C9Y C8Y 120.3(3)
C10Y C9Y H9Y 119.9
C8Y C9Y H9Y 119.9
C15Y C16Y C17Y 119.8(3)
C15Y C16Y O2Y 118.7(3)
C17Y C16Y O2Y 121.5(3)
O2X C16X C17X 118.9(3)
O2X C16X C15X 121.4(3)
C17X C16X C15X 119.7(3)
C14Y C15Y C16Y 119.8(3)
C14Y C15Y H15Y 120.1
C16Y C15Y H15Y 120.1
C15Y C14Y C13Y 122.3(3)
C15Y C14Y H14Y 118.8
C13Y C14Y H14Y 118.8
C4Y C5Y C6Y 111.5(2)
C4Y C5Y H5Y1 109.3
C6Y C5Y H5Y1 109.3
C4Y C5Y H5Y2 109.3
C6Y C5Y H5Y2 109.3
H5Y1 C5Y H5Y2 108.0
C11Y C12Y C7Y 122.5(3)
C11Y C12Y H12Y 118.8
C7Y C12Y H12Y 118.8
C3Y C2Y C1Y 112.8(2)
C3Y C2Y H2Y1 109.0
C1Y C2Y H2Y1 109.0
C3Y C2Y H2Y2 109.0
C1Y C2Y H2Y2 109.0
H2Y1 C2Y H2Y2 107.8
C13X C18X C17X 121.9(3)
C13X C18X H18X 119.0
C17X C18X H18X 119.0
C3X C2X C1X 112.6(2)
C3X C2X H2X1 109.1
C1X C2X H2X1 109.1
C3X C2X H2X2 109.1
C1X C2X H2X2 109.1
H2X1 C2X H2X2 107.8
C4X C3X C2X 111.2(2)
C4X C3X H3X2 109.4
C2X C3X H3X2 109.4
C4X C3X H3X1 109.4
C2X C3X H3X1 109.4
H3X2 C3X H3X1 108.0
C11X C12X C7X 122.2(3)
C11X C12X H12X 118.9
C7X C12X H12X 118.9
C5X C6X C1X 113.8(2)
C5X C6X H6X1 108.8
C1X C6X H6X1 108.8
C5X C6X H6X2 108.8
C1X C6X H6X2 108.8
H6X1 C6X H6X2 107.7
C18X C13X C14X 116.6(3)
C18X C13X C1X 123.8(2)
C14X C13X C1X 119.6(3)
C10Y C11Y C12Y 119.4(3)
C10Y C11Y H11Y 120.3
C12Y C11Y H11Y 120.3
C4Y C3Y C2Y 110.9(2)
C4Y C3Y H3Y2 109.5
C2Y C3Y H3Y2 109.5
C4Y C3Y H3Y1 109.5
C2Y C3Y H3Y1 109.5
H3Y2 C3Y H3Y1 108.1
C17Y C18Y C13Y 122.0(3)
C17Y C18Y H18Y 119.0
C13Y C18Y H18Y 119.0
C14X C15X C16X 119.6(3)
C14X C15X H15X 120.2
C16X C15X H15X 120.2
C4X C5X C6X 111.4(2)
C4X C5X H5X2 109.4
C6X C5X H5X2 109.4
C4X C5X H5X1 109.4
C6X C5X H5X1 109.4
H5X2 C5X H5X1 108.0
C3X C4X C5X 110.2(2)
C3X C4X H4X1 109.6
C5X C4X H4X1 109.6
C3X C4X H4X2 109.6
C5X C4X H4X2 109.6
H4X1 C4X H4X2 108.1
C5Y C4Y C3Y 111.1(2)
C5Y C4Y H4Y2 109.4
C3Y C4Y H4Y2 109.4
C5Y C4Y H4Y1 109.4
C3Y C4Y H4Y1 109.4
H4Y2 C4Y H4Y1 108.0
C5G C4G C3G 117.9(4)
C5G C4G C8G 124.0(4)
C3G C4G C8G 118.1(4)
C1G C2G C3G 121.4(4)
C1G C2G H2G 119.3
C3G C2G H2G 119.3
C1G N1G H1G1 105(2)
C1G N1G H1G2 94.1(19)
H1G1 N1G H1G2 107(3)
C2G C3G C4G 119.0(4)
C2G C3G C7G 119.7(4)
C4G C3G C7G 121.3(4)
C4G C5G C6G 124.5(4)
C4G C5G H5G 117.8
C6G C5G H5G 117.8
C5G C6G C1G 116.3(4)
C5G C6G H6G 121.8
C1G C6G H6G 121.8
C2G C1G C6G 120.9(4)
C2G C1G N1G 119.6(4)
C6G C1G N1G 119.4(4)
C3G C7G H7G1 109.5
C3G C7G H7G2 109.5
H7G1 C7G H7G2 109.5
C3G C7G H7G3 109.5
H7G1 C7G H7G3 109.5
H7G2 C7G H7G3 109.5
C4G C8G H8G1 109.5
C4G C8G H8G2 109.5
H8G1 C8G H8G2 109.5
C4G C8G H8G3 109.5
H8G1 C8G H8G3 109.5
H8G2 C8G H8G3 109.5
C16X O2X H2X 115(3)
H2W1 O2W H2W2 118(3)
H1W2 O1W H1W1 110(4)

loop_
_geom_bond_atom_site_label_1
_geom_bond_atom_site_label_2
_geom_bond_distance
O1Y C10Y 1.376(3)
O1Y H1Y 0.977(15)
O2Y C16Y 1.387(3)
O2Y H2Y 0.964(14)
O1X C10X 1.374(3)
O1X H1X 0.984(14)
C1Y C7Y 1.542(4)
C1Y C2Y 1.543(4)
C1Y C6Y 1.547(4)
C1Y C13Y 1.548(4)
C1X C13X 1.541(4)
C1X C7X 1.542(4)
C1X C2X 1.544(4)
C1X C6X 1.549(4)
C13Y C18Y 1.393(4)
C13Y C14Y 1.395(4)
C7X C12X 1.393(4)
C7X C8X 1.397(4)
C8X C9X 1.383(4)
C8X H8X 0.9500
C10X C11X 1.386(4)
C10X C9X 1.386(4)
C11X C12X 1.393(4)
C11X H11X 0.9500
C10Y C9Y 1.383(4)
C10Y C11Y 1.385(4)
C17Y C16Y 1.383(4)
C17Y C18Y 1.389(4)
C17Y H17Y 0.9500
C9X H9X 0.9500
C6Y C5Y 1.529(4)
C6Y H6Y2 0.9900
C6Y H6Y1 0.9900
C8Y C9Y 1.390(4)
C8Y C7Y 1.391(4)
C8Y H8Y 0.9500
C17X C16X 1.381(4)
C17X C18X 1.393(4)
C17X H17X 0.9500
C14X C15X 1.384(4)
C14X C13X 1.393(4)
C14X H14X 0.9500
C7Y C12Y 1.394(4)
C9Y H9Y 0.9500
C16Y C15Y 1.382(4)
C16X O2X 1.376(3)
C16X C15X 1.386(4)
C15Y C14Y 1.375(4)
C15Y H15Y 0.9500
C14Y H14Y 0.9500
C5Y C4Y 1.517(4)
C5Y H5Y1 0.9900
C5Y H5Y2 0.9900
C12Y C11Y 1.387(4)
C12Y H12Y 0.9500
C2Y C3Y 1.533(4)
C2Y H2Y1 0.9900
C2Y H2Y2 0.9900
C18X C13X 1.392(4)
C18X H18X 0.9500
C2X C3X 1.527(4)
C2X H2X1 0.9900
C2X H2X2 0.9900
C3X C4X 1.520(4)
C3X H3X2 0.9900
C3X H3X1 0.9900
C12X H12X 0.9500
C6X C5X 1.531(4)
C6X H6X1 0.9900
C6X H6X2 0.9900
C11Y H11Y 0.9500
C3Y C4Y 1.524(4)
C3Y H3Y2 0.9900
C3Y H3Y1 0.9900
C18Y H18Y 0.9500
C15X H15X 0.9500
C5X C4X 1.522(4)
C5X H5X2 0.9900
C5X H5X1 0.9900
C4X H4X1 0.9900
C4X H4X2 0.9900
C4Y H4Y2 0.9900
C4Y H4Y1 0.9900
C4G C5G 1.382(6)
C4G C3G 1.411(5)
C4G C8G 1.522(5)
C2G C1G 1.378(5)
C2G C3G 1.397(5)
C2G H2G 0.9500
N1G C1G 1.456(5)
N1G H1G1 0.98(2)
N1G H1G2 1.03(2)
C3G C7G 1.429(5)
C5G C6G 1.387(6)
C5G H5G 0.9500
C6G C1G 1.410(5)
C6G H6G 0.9500
C7G H7G1 0.9800
C7G H7G2 0.9800
C7G H7G3 0.9800
C8G H8G1 0.9800
C8G H8G2 0.9800
C8G H8G3 0.9800
O2X H2X 0.959(14)
O2W H2W1 0.971(19)
O2W H2W2 0.98(2)
O1W H1W2 0.94(2)
O1W H1W1 0.94(2)

loop_
_geom_hbond_atom_site_label_D
_geom_hbond_atom_site_label_H
_geom_hbond_atom_site_label_A
_geom_hbond_site_symmetry_A
_geom_hbond_distance_DH
_geom_hbond_distance_HA
_geom_hbond_distance_DA
_geom_hbond_angle_DHA
O1Y H1Y O2W 1_655 0.977(15) 1.696(15) 2.651(3) 165(4)
O2Y H2Y O1Y 1_455 0.964(14) 1.725(14) 2.688(3) 176(4)
O1X H1X O2X 1_455 0.984(14) 1.738(14) 2.709(3) 168(3)
O2X H2X O1W 1_655 0.959(14) 1.674(14) 2.628(3) 172(4)
O1W H1W1 O2Y 1_565 0.94(2) 1.82(2) 2.757(3) 173(4)
O1W H1W2 O2W 2_565 0.94(2) 1.80(2) 2.740(3) 175(4)
O2W H2W1 O1X . 0.971(19) 1.83(2) 2.765(3) 161(4)
O2W H2W2 N1G . 0.98(2) 1.950(19) 2.923(4) 170(4)

loop_
_geom_torsion_atom_site_label_1
_geom_torsion_atom_site_label_2
_geom_torsion_atom_site_label_3
_geom_torsion_atom_site_label_4
_geom_torsion
C7Y C1Y C13Y C18Y -103.1(3)
C2Y C1Y C13Y C18Y 135.7(3)
C6Y C1Y C13Y C18Y 16.3(4)
C7Y C1Y C13Y C14Y 72.7(3)
C2Y C1Y C13Y C14Y -48.5(3)
C6Y C1Y C13Y C14Y -167.9(2)
C13X C1X C7X C12X -102.8(3)
C2X C1X C7X C12X 135.5(3)
C6X C1X C7X C12X 16.7(4)
C13X C1X C7X C8X 73.0(3)
C2X C1X C7X C8X -48.8(3)
C6X C1X C7X C8X -167.5(2)
C12X C7X C8X C9X -1.3(4)
C1X C7X C8X C9X -177.3(3)
O1X C10X C11X C12X 179.2(3)
C9X C10X C11X C12X -1.1(4)
C7X C8X C9X C10X 0.8(4)
O1X C10X C9X C8X -179.9(3)
C11X C10X C9X C8X 0.4(4)
C7Y C1Y C6Y C5Y -175.3(2)
C2Y C1Y C6Y C5Y -54.9(3)
C13Y C1Y C6Y C5Y 66.6(3)
C9Y C8Y C7Y C12Y 0.0(4)
C9Y C8Y C7Y C1Y 179.7(3)
C2Y C1Y C7Y C8Y -0.8(4)
C6Y C1Y C7Y C8Y 116.7(3)
C13Y C1Y C7Y C8Y -121.4(3)
C2Y C1Y C7Y C12Y 178.9(2)
C6Y C1Y C7Y C12Y -63.6(3)
C13Y C1Y C7Y C12Y 58.3(3)
O1Y C10Y C9Y C8Y 178.9(3)
C11Y C10Y C9Y C8Y -0.4(4)
C7Y C8Y C9Y C10Y 0.4(4)
C18Y C17Y C16Y C15Y -0.5(4)
C18Y C17Y C16Y O2Y -179.7(3)
C18X C17X C16X O2X 179.5(3)
C18X C17X C16X C15X 0.0(4)
C17Y C16Y C15Y C14Y 0.4(4)
O2Y C16Y C15Y C14Y 179.6(3)
C16Y C15Y C14Y C13Y 0.0(4)
C18Y C13Y C14Y C15Y -0.2(4)
C1Y C13Y C14Y C15Y -176.3(3)
C1Y C6Y C5Y C4Y 55.3(3)
C8Y C7Y C12Y C11Y -0.4(4)
C1Y C7Y C12Y C11Y 179.9(2)
C7Y C1Y C2Y C3Y 175.1(2)
C6Y C1Y C2Y C3Y 56.2(3)
C13Y C1Y C2Y C3Y -66.6(3)
C16X C17X C18X C13X 0.4(4)
C13X C1X C2X C3X 174.8(2)
C7X C1X C2X C3X -65.8(3)
C6X C1X C2X C3X 56.9(3)
C1X C2X C3X C4X -59.6(3)
C10X C11X C12X C7X 0.6(4)
C8X C7X C12X C11X 0.5(4)
C1X C7X C12X C11X 176.4(3)
C13X C1X C6X C5X -175.3(2)
C7X C1X C6X C5X 66.0(3)
C2X C1X C6X C5X -55.6(3)
C17X C18X C13X C14X -0.1(4)
C17X C18X C13X C1X 179.7(3)
C15X C14X C13X C18X -0.5(4)
C15X C14X C13X C1X 179.6(3)
C7X C1X C13X C18X -122.3(3)
C2X C1X C13X C18X -0.7(4)
C6X C1X C13X C18X 115.7(3)
C7X C1X C13X C14X 57.6(3)
C2X C1X C13X C14X 179.1(2)
C6X C1X C13X C14X -64.5(3)
O1Y C10Y C11Y C12Y -179.3(3)
C9Y C10Y C11Y C12Y 0.0(4)
C7Y C12Y C11Y C10Y 0.4(4)
C1Y C2Y C3Y C4Y -58.4(3)
C16Y C17Y C18Y C13Y 0.3(4)
C14Y C13Y C18Y C17Y 0.1(4)
C1Y C13Y C18Y C17Y 176.0(2)
C13X C14X C15X C16X 0.9(4)
O2X C16X C15X C14X 179.9(3)
C17X C16X C15X C14X -0.6(4)
C1X C6X C5X C4X 56.3(3)
C2X C3X C4X C5X 55.9(3)
C6X C5X C4X C3X -54.1(3)
C6Y C5Y C4Y C3Y -53.6(3)
C2Y C3Y C4Y C5Y 55.2(3)
C1G C2G C3G C4G -0.2(5)
C1G C2G C3G C7G -177.9(3)
C5G C4G C3G C2G -0.3(5)
C8G C4G C3G C2G 178.7(3)
C5G C4G C3G C7G 177.4(3)
C8G C4G C3G C7G -3.7(5)
C3G C4G C5G C6G 0.8(5)
C8G C4G C5G C6G -178.1(3)
C4G C5G C6G C1G -0.8(5)
C3G C2G C1G C6G 0.2(5)
C3G C2G C1G N1G -175.4(3)
C5G C6G C1G C2G 0.3(5)
C5G C6G C1G N1G 175.8(3)

loop_
_cod_related_entry_id
_cod_related_entry_database
_cod_related_entry_code
1 ChemSpider 21140465
